data_1552902
loop_
_publ_author_name
'Asgari, Mehrdad'
'Jawahery, Sudi'
'Bloch, Eric D.'
'Hudson, Matthew R.'
'Flacau, Roxana'
'Vlaisavljevich, Bess'
'Long, Jeffrey R.'
'Brown, Craig M.'
'Queen, Wendy L.'

_publ_section_title
;
 An experimental and computational study of CO<sub>2</sub> adsorption in
 the sodalite-type M-BTT (M = Cr, Mn, Fe, Cu) metal-organic frameworks
 featuring open metal sites.
;
_journal_issue 20
_journal_name_full 'Chemical science'
_journal_page_first 4579
_journal_page_last 4588
_journal_paper_doi 10.1039/c8sc00971f
_journal_volume 9
_journal_year 2018
_chemical_formula_sum 'C30.7 H8 Cl1.77 Cu5.54 N32 O14.09'
_chemical_formula_weight 1464.80
_space_group_IT_number 221
_space_group_name_Hall '-P 4 2 3'
_space_group_name_H-M_alt 'P m -3 m'
_symmetry_cell_setting cubic
_symmetry_space_group_name_Hall '-P 4 2 3'
_symmetry_space_group_name_H-M 'P m -3 m'
_audit_creation_date 2016-02-24T11:36
_audit_creation_method 'from EXP file using GSAS2CIF'
_audit_update_record
;
2017-10-25 deposited with the CCDC.
2018-04-23 downloaded from the CCDC.
;
_cell_angle_alpha 90.0
_cell_angle_beta 90.0
_cell_angle_gamma 90.0
_cell_formula_units_Z 3
_cell_length_a 18.5323(4)
_cell_length_b 18.5323
_cell_length_c 18.5323
_cell_measurement_reflns_used 639
_cell_measurement_temperature 10
_cell_measurement_theta_max 160
_cell_measurement_theta_min 4.5
_cell_volume 6364.85(14)
_computing_structure_refinement GSAS
_diffrn_ambient_temperature 10
_diffrn_measurement_device_type BT1
_diffrn_radiation_probe neutron
_diffrn_radiation_wavelength 2.0782
_exptl_absorpt_correction_T_max 1.00000
_exptl_absorpt_correction_T_min 1.00000
_exptl_absorpt_process_details
;   GSAS Absorption/surface roughness correction: function number 0
 No correction is applied.
;
_pd_block_id 2016-02-24T11:36|1P5CO2_FINAL|bt1|blah
_pd_calc_method 'Rietveld Refinement'
_pd_instr_location ' ?'
_pd_meas_2theta_range_inc 0.05
_pd_meas_2theta_range_max 166.25
_pd_meas_2theta_range_min 1.5
_pd_meas_number_of_points 3296
_pd_phase_name 'Cu MOF'
_pd_proc_2theta_range_inc 0.05
_pd_proc_2theta_range_max 166.2514
_pd_proc_2theta_range_min 1.5014
_pd_proc_info_datetime 2016-02-24T11:36:21
_pd_proc_info_excluded_regions ' ?'
_pd_proc_ls_background_function
;   GSAS Background function number 1 with 12 terms.
 Shifted Chebyshev function of 1st kind
      1:    698.466     2:   -121.677     3:    185.559     4:    1.99339    
      5:    96.4740     6:   -9.51754     7:    57.9160     8:   -9.09569    
      9:    30.1520    10:   -9.64698    11:    5.82812    12:   -6.89541    
;
_pd_proc_ls_peak_cutoff 0.00050
_pd_proc_ls_profile_function
;
 CW Profile function number 3 with  19 terms
 Pseudovoigt profile coefficients as parameterized in
 P. Thompson, D.E. Cox & J.B. Hastings (1987). J. Appl. Cryst.,20,79-83.
 Asymmetry correction of L.W. Finger, D.E. Cox & A. P. Jephcoat (1994).
 J. Appl. Cryst.,27,892-900.
 #1(GU)   =  537.085 #2(GV)   = -265.342 #3(GW)   =   81.753
 #4(GP)   =   37.085 #5(LX)   =    1.057 #6(LY)   =    7.902
 #7(S/L)  =   0.0326 #8(H/L)  =   0.0280
 #9(trns) =     0.00 #10(shft)=   0.0000
 #11(stec)=     0.00 #12(ptec)=     0.00 #13(sfec)=     0.00
 #14(L11) =    0.000 #15(L22) =    0.000 #16(L33) =    0.000
 #17(L12) =    0.000 #18(L13) =    0.000 #19(L23) =    0.000
 Peak tails are ignored  where the intensity is below 0.0005 times the peak
   Aniso. broadening axis   0.0   0.0   1.0
;
_pd_proc_ls_prof_R_factor 0.0319
_pd_proc_ls_prof_wR_expected 0.0355
_pd_proc_ls_prof_wR_factor 0.0369
_pd_proc_number_of_points 3296
_pd_spec_mounting ' ?'
_refine_ls_goodness_of_fit_all 1.05
_refine_ls_matrix_type full
_refine_ls_number_parameters 51
_refine_ls_number_restraints 20
_refine_ls_R_Fsqd_factor 0.05263
_refine_ls_shift/su_max 0.05
_refine_ls_shift/su_mean 0.01
_reflns_d_resolution_high 1.053
_reflns_d_resolution_low 18.532
_reflns_limit_h_max 17
_reflns_limit_h_min 1
_reflns_limit_k_max 12
_reflns_limit_k_min 0
_reflns_limit_l_max 10
_reflns_limit_l_min 0
_reflns_number_total 639
_cod_data_source_file c8sc00971f3.cif
_cod_data_source_block 1P5CO2_FINAL_publ
_cod_depositor_comments
;
The following automatic conversions were performed:

'_geom_bond_publ_flag' value 'N' changed to 'n' according to
/home/data/users/saulius/crontab/automatic-downloads/current/RSC/lib/dictionaries/cif_core.dic
dictionary named 'cif_core.dic' version 2.4.2 from 2011-04-26 (515
times).

'_geom_angle_publ_flag' value 'N' changed to 'n' according to
/home/data/users/saulius/crontab/automatic-downloads/current/RSC/lib/dictionaries/cif_core.dic
dictionary named 'cif_core.dic' version 2.4.2 from 2011-04-26 (179
times).

Automatic conversion script
Id: cif_fix_values 5376 2017-05-30 11:51:03Z andrius 
;
_cod_original_cell_volume 6364.8(4)
_cod_original_formula_sum 'C30.70 H8 Cl1.77 Cu5.54 N32 O14.09'
_cod_database_code 1552902
_gsas_exptl_extinct_corr_t_min 1.00000
_gsas_exptl_extinct_corr_t_max 1.00000

loop_
_symmetry_equiv_pos_site_id
_symmetry_equiv_pos_as_xyz
1 +x,+y,+z
2 +z,+x,+y
3 +y,+z,+x
4 +x,+y,-z
5 -z,+x,+y
6 +y,-z,+x
7 -z,+x,-y
8 -y,-z,+x
9 +y,-z,-x
10 -x,+y,-z
11 -z,-x,+y
12 +x,-y,-z
13 +y,+x,+z
14 +z,+y,+x
15 +x,+z,+y
16 +y,+x,-z
17 -z,+y,+x
18 +x,-z,+y
19 -z,+y,-x
20 -x,-z,+y
21 +x,-z,-y
22 -y,+x,-z
23 -z,-y,+x
24 +y,-x,-z
-1 -x,-y,-z
-2 -z,-x,-y
-3 -y,-z,-x
-4 -x,-y,+z
-5 +z,-x,-y
-6 -y,+z,-x
-7 +z,-x,+y
-8 +y,+z,-x
-9 -y,+z,+x
-10 +x,-y,+z
-11 +z,+x,-y
-12 -x,+y,+z
-13 -y,-x,-z
-14 -z,-y,-x
-15 -x,-z,-y
-16 -y,-x,+z
-17 +z,-y,-x
-18 -x,+z,-y
-19 +z,-y,+x
-20 +x,+z,-y
-21 -x,+z,+y
-22 +y,-x,+z
-23 +z,+y,-x
-24 -y,+x,+z

loop_
_atom_site_type_symbol
_atom_site_label
_atom_site_fract_x
_atom_site_fract_y
_atom_site_fract_z
_atom_site_occupancy
_atom_site_thermal_displace_type
_atom_site_U_iso_or_equiv
_atom_site_symmetry_multiplicity
Cu Cu1 0.1330(5) 0.5 0.0 1.0 Uiso 0.0162(27) 12
C C1 0.14780(26) 0.33629(34) -0.14780(26) 1.0 Uiso 0.0085(8) 24
C C2 0.17930(26) 0.27168(35) -0.17930(26) 1.0 Uiso 0.0085(8) 24
C C3 0.24046(26) 0.24046(26) -0.1474(4) 1.0 Uiso 0.0085(8) 24
Cl Cl1 0.0 0.5 0.0 1.0 Uiso 0.061(6) 3
N N1 0.12987(19) 0.42584(20) -0.07784(20) 1.0 Uiso 0.0103(5) 48
N N2 0.17437(20) 0.36991(19) -0.08899(18) 1.0 Uiso 0.0103(5) 48
H H1 0.2636(5) 0.2636(5) -0.1014(7) 1.0 Uiso 0.0155(34) 24
Cu Cu2 0.2160(14) 0.3282(16) 0.0 0.19199 Uiso 0.06409 24
C C1a 0.2915(7) 0.43892(35) 0.0 0.434(5) Uiso 0.03625 24
O O1a 0.2753(8) 0.5 0.0 0.868(10) Uiso 0.10109 12
O O1b 0.3091(11) 0.3787(7) 0.0 0.434(5) Uiso 0.07825 24
C C4a 0.095(4) 0.0664(34) 0.0664(34) 0.0581(34) Uiso 0.04533 24
O O4a 0.080(5) 0.0234(29) 0.0234(29) 0.0581(34) Uiso 0.04533 24
O O4b 0.1096(26) 0.1096(26) 0.1096(26) 0.174(10) Uiso 0.04533 8
C C2a 0.0 0.2722(11) 0.0358(12) 0.180(4) Uiso 0.03761 24
O O2b 0.0 0.2212(12) 0.0721(16) 0.180(4) Uiso 0.06551 24
O O2a 0.0 0.3235(12) 0.0 0.721(15) Uiso 0.05482 6
C C3a 0.1597(8) 0.1597(8) 0.0 0.330(10) Uiso 0.06602 12
O O3a 0.0990(8) 0.173(4) 0.0 0.165(5) Uiso 0.04786 24
O O3b 0.2199(8) 0.146(4) 0.0 0.165(5) Uiso 0.04786 24
O Os 0.2505(8) 0.5 0.0 0.17378 Uiso 0.01168 12
Cl Cl2 0.3491(15) 0.3491(15) 0.0 0.19199 Uiso 0.06535 12

loop_
_atom_type_symbol
_atom_type_number_in_cell
_atom_type_scat_length_neutron
_atom_type_scat_source
Cu 16.608 0.7718 International_Tables_Vol_C
C 92.086 0.6648 International_Tables_Vol_C
Cl 5.304 0.9579 International_Tables_Vol_C
N 96.0 0.9360 International_Tables_Vol_C
H 24.0 -0.3741 International_Tables_Vol_C
O 42.258 0.5803 International_Tables_Vol_C

loop_
_geom_angle_atom_site_label_1
_geom_angle_atom_site_label_2
_geom_angle_atom_site_label_3
_geom_angle
_geom_angle_site_symmetry_1
_geom_angle_site_symmetry_3
_geom_angle_publ_flag
Cl1 Cu1 N1 88.32(31) 1_555 1_555 n
Cl1 Cu1 N1 88.32(31) 1_555 4_555 n
Cl1 Cu1 N1 88.32(31) 1_555 12_565 n
Cl1 Cu1 N1 88.32(31) 1_555 -10_565 n
N1 Cu1 N1 92.73(23) 1_555 4_555 n
N1 Cu1 N1 176.6(6) 1_555 12_565 n
N1 Cu1 N1 87.18(23) 1_555 -10_565 n
N1 Cu1 N1 87.18(23) 4_555 12_565 n
N1 Cu1 N1 176.6(6) 4_555 -10_565 n
N1 Cu1 N1 92.73(23) 12_565 -10_565 n
C2 C1 N2 123.93(29) 1_555 1_555 n
C2 C1 N2 123.93(29) 1_555 19_555 n
N2 C1 N2 112.1(6) 1_555 19_555 n
C1 C2 C3 119.6(4) 1_555 1_555 n
C1 C2 C3 119.6(4) 1_555 7_555 n
C3 C2 C3 120.7(7) 1_555 7_555 n
C2 C3 C2 119.2(7) 1_555 9_555 n
C2 C3 H1 120.4(4) 1_555 1_555 n
C2 C3 H1 120.4(4) 9_555 1_555 n
Cu1 Cl1 Cu1 180.0 1_555 10_555 n
Cu1 Cl1 Cu1 90.0 1_555 14_555 n
Cu1 Cl1 Cu1 90.0 1_555 19_555 n
Cu1 Cl1 Cu1 90.0 10_555 14_555 n
Cu1 Cl1 Cu1 90.0 10_555 19_555 n
Cu1 Cl1 Cu1 180.0 14_555 19_555 n
Cu1 N1 N1 122.17(28) 1_555 19_555 n
Cu1 N1 N2 128.8(4) 1_555 1_555 n
N1 N1 N2 109.03(22) 19_555 1_555 n
C1 N2 N1 104.9(4) 1_555 1_555 n
C1 N2 Cu2 129.5(9) 1_555 1_555 n
N1 N2 Cu2 114.4(6) 1_555 1_555 n
N2 Cu2 N2 113.0(9) 1_555 4_555 n
N2 Cu2 O1b 99.0(12) 1_555 1_555 n
N2 Cu2 Cl2 108.9(9) 1_555 1_555 n
N2 Cu2 O1b 99.0(12) 4_555 1_555 n
N2 Cu2 Cl2 108.9(9) 4_555 1_555 n
O1b Cu2 Cl2 19.6(5) 1_555 1_555 n
O1a C1a O1b 178.5(10) 1_555 1_555 n
O1a C1a Os 19.1(8) 1_555 1_555 n
O1a C1a Cl2 162.2(16) 1_555 1_555 n
O1b C1a Os 162.4(11) 1_555 1_555 n
O1b C1a Cl2 16.3(16) 1_555 1_555 n
Os C1a Cl2 178.8(15) 1_555 1_555 n
C1a O1a C1a 150.3(16) 1_555 12_565 n
C1a O1a Os 104.8(8) 1_555 1_555 n
C1a O1a Os 104.8(8) 12_565 1_555 n
Cu2 O1b C1a 102.2(12) 1_555 1_555 n
Cu2 O1b Cl2 115.0(30) 1_555 1_555 n
C1a O1b Cl2 142.9(33) 1_555 1_555 n
C4a C4a C4a 60.0000(4) 2_555 3_555 n
C4a C4a O4a 108.4(30) 2_555 1_555 n
C4a C4a O4a 45(4) 2_555 2_555 n
C4a C4a O4a 76.2(21) 2_555 3_555 n
C4a C4a O4b 71(4) 2_555 1_555 n
C4a C4a O4a 108.4(30) 3_555 1_555 n
C4a C4a O4a 76.2(21) 3_555 2_555 n
C4a C4a O4a 45(4) 3_555 3_555 n
C4a C4a O4b 71(4) 3_555 1_555 n
O4a C4a O4a 64(5) 1_555 2_555 n
O4a C4a O4a 64(5) 1_555 3_555 n
O4a C4a O4b 180.00(5) 1_555 1_555 n
O4a C4a O4a 56.5(35) 2_555 3_555 n
O4a C4a O4b 116(8) 2_555 1_555 n
O4a C4a O4b 116(8) 3_555 1_555 n
C4a O4a C4a 27(5) 1_555 2_555 n
C4a O4a C4a 27(5) 1_555 3_555 n
C4a O4a O4a 71.6(30) 1_555 2_555 n
C4a O4a O4a 71.6(30) 1_555 3_555 n
C4a O4a O4a 133.4(8) 1_555 4_555 n
C4a O4a O4a 94(4) 1_555 6_555 n
C4a O4a O4a 166(4) 1_555 12_555 n
C4a O4a O4a 94(4) 1_555 16_555 n
C4a O4a O4a 133.4(8) 1_555 18_555 n
C4a O4a C4a 28(4) 2_555 3_555 n
C4a O4a O4a 45(4) 2_555 2_555 n
C4a O4a O4a 61.8(17) 2_555 3_555 n
C4a O4a O4a 120.5(25) 2_555 4_555 n
C4a O4a O4a 91(5) 2_555 6_555 n
C4a O4a O4a 163.3(35) 2_555 12_555 n
C4a O4a O4a 69(8) 2_555 16_555 n
C4a O4a O4a 147.8(16) 2_555 18_555 n
C4a O4a O4a 61.8(17) 3_555 2_555 n
C4a O4a O4a 45(4) 3_555 3_555 n
C4a O4a O4a 147.8(16) 3_555 4_555 n
C4a O4a O4a 69(8) 3_555 6_555 n
C4a O4a O4a 163.3(35) 3_555 12_555 n
C4a O4a O4a 91(5) 3_555 16_555 n
C4a O4a O4a 120.5(25) 3_555 18_555 n
O4a O4a O4a 60.0000(4) 2_555 3_555 n
O4a O4a O4a 90.0 2_555 4_555 n
O4a O4a O4a 86(4) 2_555 6_555 n
O4a O4a O4a 120.0000(4) 2_555 12_555 n
O4a O4a O4a 30(5) 2_555 16_555 n
O4a O4a O4a 135.0 2_555 18_555 n
O4a O4a O4a 135.0000(8) 3_555 4_555 n
O4a O4a O4a 30(5) 3_555 6_555 n
O4a O4a O4a 120.0000(9) 3_555 12_555 n
O4a O4a O4a 86(4) 3_555 16_555 n
O4a O4a O4a 90.0 3_555 18_555 n
O4a O4a O4a 127.6(23) 4_555 6_555 n
O4a O4a O4a 45.0000(8) 4_555 12_555 n
O4a O4a O4a 60(5) 4_555 16_555 n
O4a O4a O4a 90.0 4_555 18_555 n
O4a O4a O4a 94(4) 6_555 12_555 n
O4a O4a O4a 104(6) 6_555 16_555 n
O4a O4a O4a 60(5) 6_555 18_555 n
O4a O4a O4a 94(4) 12_555 16_555 n
O4a O4a O4a 45.0000(8) 12_555 18_555 n
O4a O4a O4a 127.6(23) 16_555 18_555 n
C4a O4b C4a 38(8) 1_555 2_555 n
C4a O4b C4a 38(8) 1_555 3_555 n
C4a O4b C4a 38(8) 2_555 3_555 n
C2a C2a C2a 45.0000(8) 4_555 14_555 n
C2a C2a C2a 45.0000(8) 4_555 17_555 n
C2a C2a O2b 125.5(10) 4_555 1_555 n
C2a C2a O2b 67.9(5) 4_555 14_555 n
C2a C2a O2b 67.9(5) 4_555 17_555 n
C2a C2a O2a 55.1(14) 4_555 1_555 n
C2a C2a C2a 90.0000(15) 14_555 17_555 n
C2a C2a O2b 114.2(6) 14_555 1_555 n
C2a C2a O2b 36.8(8) 14_555 14_555 n
C2a C2a O2b 105.6(4) 14_555 17_555 n
C2a C2a O2a 66.1(9) 14_555 1_555 n
C2a C2a O2b 114.2(6) 17_555 1_555 n
C2a C2a O2b 105.6(4) 17_555 14_555 n
C2a C2a O2b 36.8(8) 17_555 17_555 n
C2a C2a O2a 66.1(9) 17_555 1_555 n
O2b C2a O2b 77.4(12) 1_555 14_555 n
O2b C2a O2b 77.4(12) 1_555 17_555 n
O2b C2a O2a 180.000(16) 1_555 1_555 n
O2b C2a O2b 98.4(12) 14_555 17_555 n
O2b C2a O2a 102.9(16) 14_555 1_555 n
O2b C2a O2a 102.9(16) 17_555 1_555 n
C2a O2b C2a 29.0(7) 1_555 14_555 n
C2a O2b C2a 29.0(7) 1_555 17_555 n
C2a O2b O3a 174(4) 1_555 14_555 n
C2a O2b O3b 126.5(18) 1_555 2_555 n
C2a O2b C2a 44.1(9) 14_555 17_555 n
C2a O2b O3a 146.6(28) 14_555 14_555 n
C2a O2b O3b 140.0(13) 14_555 2_555 n
C2a O2b O3a 146.6(28) 17_555 14_555 n
C2a O2b O3b 140.0(13) 17_555 2_555 n
O3a O2b O3b 59.9(30) 14_555 2_555 n
C2a O2a C2a 69.8(27) 1_555 4_555 n
C2a O2a C2a 47.7(17) 1_555 14_555 n
C2a O2a C2a 47.7(17) 1_555 17_555 n
C2a O2a C2a 47.7(17) 4_555 14_555 n
C2a O2a C2a 47.7(17) 4_555 17_555 n
C2a O2a C2a 69.8(27) 14_555 17_555 n
O3a C3a O3a 114(8) 1_555 13_555 n
O3a C3a O3b 180.000(19) 1_555 1_555 n
O3a C3a O3b 65(4) 1_555 13_555 n
O3a C3a O3b 65(4) 13_555 1_555 n
O3a C3a O3b 180.000(19) 13_555 13_555 n
O3b C3a O3b 115(8) 1_555 13_555 n
O2b O3a C3a 131(6) 14_555 1_555 n
O2b O3a O3b 74(5) 14_555 13_555 n
C3a O3a O3b 56.9(22) 1_555 13_555 n
O2b O3b C3a 103(4) 3_555 1_555 n
O2b O3b O3a 46(4) 3_555 13_555 n
C3a O3b O3a 57.6(22) 1_555 13_555 n
C1a Os C1a 112.2(13) 1_555 12_565 n
C1a Os O1a 56.1(7) 1_555 1_555 n
C1a Os O1a 56.1(7) 12_565 1_555 n
Cu2 Cl2 Cu2 72.1(12) 1_555 13_555 n
Cu2 Cl2 C1a 66.3(11) 1_555 1_555 n
Cu2 Cl2 C1a 138.4(15) 1_555 13_555 n
Cu2 Cl2 O1b 45.5(27) 1_555 1_555 n
Cu2 Cl2 O1b 117.6(31) 1_555 13_555 n
Cu2 Cl2 C1a 138.4(15) 13_555 1_555 n
Cu2 Cl2 C1a 66.3(11) 13_555 13_555 n
Cu2 Cl2 O1b 117.6(31) 13_555 1_555 n
Cu2 Cl2 O1b 45.5(27) 13_555 13_555 n
C1a Cl2 C1a 155.3(24) 1_555 13_555 n
C1a Cl2 O1b 20.8(18) 1_555 1_555 n
C1a Cl2 O1b 176(4) 1_555 13_555 n
C1a Cl2 O1b 176(4) 13_555 1_555 n
C1a Cl2 O1b 20.8(18) 13_555 13_555 n
O1b Cl2 O1b 163(6) 1_555 13_555 n

loop_
_geom_bond_atom_site_label_1
_geom_bond_atom_site_label_2
_geom_bond_distance
_geom_bond_site_symmetry_2
_geom_bond_publ_flag
Cu1 Cu1 4.930(19) 10_555 n
Cu1 Cu1 3.486(14) 14_555 n
Cu1 Cu1 3.486(14) 19_555 n
Cu1 C1 4.097(6) 1_555 n
Cu1 C1 4.097(6) 4_555 n
Cu1 C1 4.097(6) 12_565 n
Cu1 C1 4.097(6) -10_565 n
Cu1 Cl1 2.465(10) 1_555 n
Cu1 N1 1.9933(32) 1_555 n
Cu1 N1 1.9933(32) 4_555 n
Cu1 N1 1.9933(32) 12_565 n
Cu1 N1 2.954(5) 17_555 n
Cu1 N1 2.954(5) 19_555 n
Cu1 N1 2.954(5) 23_565 n
Cu1 N1 1.9933(32) -10_565 n
Cu1 N1 2.954(5) -14_565 n
Cu1 N2 3.020(4) 1_555 n
Cu1 N2 3.020(4) 4_555 n
Cu1 N2 3.020(4) 12_565 n
Cu1 N2 3.020(4) -10_565 n
Cu1 Cu2 3.536(22) 1_555 n
Cu1 Cu2 3.536(22) 12_565 n
Cu1 C1a 3.148(13) 1_555 n
Cu1 C1a 3.148(13) 12_565 n
Cu1 O1a 2.638(16) 1_555 n
Cu1 O1b 3.963(18) 1_555 n
Cu1 O1b 3.963(18) 12_565 n
Cu1 O2a 4.096(19) 1_555 n
Cu1 O2a 4.096(19) 12_565 n
Cu1 Os 2.177(10) 1_555 n
Cu1 Cl2 4.884(11) 1_555 n
Cu1 Cl2 4.884(11) 12_565 n
C1 Cu1 4.097(6) 1_555 n
C1 Cu1 4.097(6) 19_555 n
C1 C2 1.454(9) 1_555 n
C1 C3 2.470(5) 1_555 n
C1 C3 2.470(5) 7_555 n
C1 N1 2.132(7) 1_555 n
C1 N1 2.132(7) 19_555 n
C1 N2 1.349(5) 1_555 n
C1 N2 1.349(5) 19_555 n
C1 Cu2 3.020(11) 1_555 n
C1 Cu2 3.020(11) 19_555 n
C2 C1 1.454(9) 1_555 n
C2 C2 2.421(12) 7_555 n
C2 C2 2.421(12) 9_555 n
C2 C3 1.403(5) 1_555 n
C2 C3 1.403(5) 7_555 n
C2 C3 2.806(9) 9_555 n
C2 N2 2.475(7) 1_555 n
C2 N2 2.475(7) 19_555 n
C2 Cu2 3.550(13) 1_555 n
C2 Cu2 3.550(13) 19_555 n
C3 C1 2.470(5) 1_555 n
C3 C1 2.470(5) 9_555 n
C3 C2 1.403(5) 1_555 n
C3 C2 2.806(9) 7_555 n
C3 C2 1.403(5) 9_555 n
C3 C3 2.440(12) 7_555 n
C3 C3 2.440(12) 9_555 n
C3 N2 2.903(5) 1_555 n
C3 N2 2.903(5) 13_555 n
C3 H1 1.047(17) 1_555 n
C3 Cu2 3.211(14) 1_555 n
C3 Cu2 3.211(14) 13_555 n
C3 Cl2 3.946(28) 1_555 n
Cl1 Cu1 2.465(10) 1_555 n
Cl1 Cu1 2.465(10) 10_555 n
Cl1 Cu1 2.465(10) 14_555 n
Cl1 Cu1 2.465(10) 19_555 n
Cl1 N1 3.1245(34) 1_555 n
Cl1 N1 3.1245(34) 4_555 n
Cl1 N1 3.1245(34) 10_555 n
Cl1 N1 3.1245(34) 12_565 n
Cl1 N1 3.1245(34) 14_555 n
Cl1 N1 3.1245(34) 17_555 n
Cl1 N1 3.1245(34) 19_555 n
Cl1 N1 3.1245(34) 23_565 n
Cl1 N1 3.1245(34) -1_565 n
Cl1 N1 3.1245(34) -4_565 n
Cl1 N1 3.1245(34) -10_565 n
Cl1 N1 3.1245(34) -12_555 n
Cl1 N1 3.1245(34) -14_565 n
Cl1 N1 3.1245(34) -17_565 n
Cl1 N1 3.1245(34) -19_565 n
Cl1 N1 3.1245(34) -23_555 n
Cl1 N2 4.356(4) 1_555 n
Cl1 N2 4.356(4) 4_555 n
Cl1 N2 4.356(4) 10_555 n
Cl1 N2 4.356(4) 12_565 n
Cl1 N2 4.356(4) 14_555 n
Cl1 N2 4.356(4) 17_555 n
Cl1 N2 4.356(4) 19_555 n
Cl1 N2 4.356(4) 23_565 n
Cl1 N2 4.356(4) -1_565 n
Cl1 N2 4.356(4) -4_565 n
Cl1 N2 4.356(4) -10_565 n
Cl1 N2 4.356(4) -12_555 n
Cl1 N2 4.356(4) -14_565 n
Cl1 N2 4.356(4) -17_565 n
Cl1 N2 4.356(4) -19_565 n
Cl1 N2 4.356(4) -23_555 n
Cl1 Cu2 5.115(18) 1_555 n
Cl1 Cu2 5.115(18) 10_555 n
Cl1 Cu2 5.115(18) 12_565 n
Cl1 Cu2 5.115(18) 14_555 n
Cl1 Cu2 5.115(18) 19_555 n
Cl1 Cu2 5.115(18) 23_565 n
Cl1 Cu2 5.115(18) -1_565 n
Cl1 Cu2 5.115(18) -14_565 n
Cl1 C2a 4.274(20) 1_555 n
Cl1 C2a 4.274(20) 4_555 n
Cl1 C2a 4.274(20) 12_565 n
Cl1 C2a 4.274(20) 14_555 n
Cl1 C2a 4.274(20) 17_555 n
Cl1 C2a 4.274(20) 23_565 n
Cl1 C2a 4.274(20) -4_565 n
Cl1 C2a 4.274(20) -17_565 n
Cl1 O2a 3.271(23) 1_555 n
Cl1 O2a 3.271(23) 12_565 n
N1 Cu1 1.9933(32) 1_555 n
N1 Cu1 2.954(5) 19_555 n
N1 C1 2.132(7) 1_555 n
N1 Cl1 3.1245(34) 1_555 n
N1 N1 2.885(7) 4_555 n
N1 N1 1.364(8) 19_555 n
N1 N1 2.749(7) -10_565 n
N1 N1 3.068(8) -14_565 n
N1 N2 1.341(5) 1_555 n
N1 N2 2.202(4) 19_555 n
N1 Cu2 2.811(16) 1_555 n
N1 Cu2 3.953(15) 19_555 n
N1 Os 2.994(11) 1_555 n
N1 Cl2 4.540(16) 1_555 n
N2 Cu1 3.020(4) 1_555 n
N2 C1 1.349(5) 1_555 n
N2 C2 2.475(7) 1_555 n
N2 C3 2.903(5) 1_555 n
N2 Cl1 4.356(4) 1_555 n
N2 N1 1.341(5) 1_555 n
N2 N1 2.202(4) 19_555 n
N2 N2 2.238(6) 19_555 n
N2 Cu2 1.978(10) 1_555 n
N2 Cu2 4.072(14) 19_555 n
N2 C1a 3.011(10) 1_555 n
N2 O1b 2.997(18) 1_555 n
N2 Cl2 3.654(21) 1_555 n
H1 C3 1.047(17) 1_555 n
H1 Cu2 2.396(16) 1_555 n
H1 Cu2 2.396(16) 13_555 n
H1 Cl2 2.924(32) 1_555 n
Cu2 Cu1 3.536(22) 1_555 n
Cu2 C1 3.020(11) 1_555 n
Cu2 C1 3.020(11) 4_555 n
Cu2 C2 3.550(13) 1_555 n
Cu2 C2 3.550(13) 4_555 n
Cu2 C3 3.211(14) 1_555 n
Cu2 C3 3.211(14) 4_555 n
Cu2 Cl1 5.115(18) 1_555 n
Cu2 N1 2.811(16) 1_555 n
Cu2 N1 2.811(16) 4_555 n
Cu2 N1 3.953(15) 17_555 n
Cu2 N1 3.953(15) 19_555 n
Cu2 N2 1.978(10) 1_555 n
Cu2 N2 1.978(10) 4_555 n
Cu2 N2 4.072(14) 17_555 n
Cu2 N2 4.072(14) 19_555 n
Cu2 H1 2.396(16) 1_555 n
Cu2 H1 2.396(16) 4_555 n
Cu2 Cu2 2.94(4) 13_555 n
Cu2 C1a 2.48(4) 1_555 n
Cu2 O1a 3.369(34) 1_555 n
Cu2 O1b 1.96(4) 1_555 n
Cu2 O1b 3.036(28) 13_555 n
Cu2 C2a 3.50(4) 14_555 n
Cu2 O2b 3.32(5) 14_555 n
Cu2 O2a 4.004(27) 1_555 n
Cu2 C3a 3.29(4) 1_555 n
Cu2 O3a 3.60(7) 1_555 n
Cu2 O3b 3.37(7) 1_555 n
Cu2 O3b 2.39(5) 13_555 n
Cu2 Os 3.247(32) 1_555 n
Cu2 Cl2 2.497(20) 1_555 n
C1a Cu1 3.148(13) 1_555 n
C1a N2 3.011(10) 1_555 n
C1a N2 3.011(10) 4_555 n
C1a Cu2 2.48(4) 1_555 n
C1a C1a 2.264(13) 12_565 n
C1a O1a 1.171(5) 1_555 n
C1a O1b 1.162(10) 1_555 n
C1a O1b 2.898(20) 13_555 n
C1a Os 1.364(10) 1_555 n
C1a Cl2 1.977(11) 1_555 n
C1a Cl2 4.071(19) 12_565 n
O1a Cu1 2.638(16) 1_555 n
O1a Cu2 3.369(34) 1_555 n
O1a Cu2 3.369(34) 12_565 n
O1a C1a 1.171(5) 1_555 n
O1a C1a 1.171(5) 12_565 n
O1a O1b 2.333(11) 1_555 n
O1a O1b 2.333(11) 12_565 n
O1a Os 0.461(19) 1_555 n
O1a Cl2 3.113(14) 1_555 n
O1a Cl2 3.113(14) 12_565 n
O1b Cu1 3.963(18) 1_555 n
O1b N2 2.997(18) 1_555 n
O1b N2 2.997(18) 4_555 n
O1b Cu2 1.96(4) 1_555 n
O1b Cu2 3.036(28) 13_555 n
O1b C1a 1.162(10) 1_555 n
O1b C1a 2.898(20) 13_555 n
O1b O1a 2.333(11) 1_555 n
O1b O1b 1.824(28) 13_555 n
O1b Os 2.497(13) 1_555 n
O1b Cl2 0.922(17) 1_555 n
C4a C4a 0.75(16) 2_555 n
C4a C4a 0.75(16) 3_555 n
C4a C4a 2.46(12) 4_555 n
C4a C4a 3.04(6) 5_555 n
C4a C4a 2.57(8) 6_555 n
C4a C4a 2.57(8) 16_555 n
C4a C4a 3.04(6) 17_555 n
C4a C4a 2.46(12) 18_555 n
C4a C4a 3.04(6) -7_555 n
C4a C4a 3.04(6) -8_555 n
C4a O4a 1.161(9) 1_555 n
C4a O4a 1.57(11) 2_555 n
C4a O4a 1.57(11) 3_555 n
C4a O4a 1.87(10) 4_555 n
C4a O4a 2.35(6) 5_555 n
C4a O4a 2.14(5) 6_555 n
C4a O4a 2.76(8) 7_555 n
C4a O4a 2.76(8) 8_555 n
C4a O4a 2.37(16) 12_555 n
C4a O4a 2.14(5) 16_555 n
C4a O4a 2.35(6) 17_555 n
C4a O4a 1.87(10) 18_555 n
C4a O4a 3.12(11) -7_555 n
C4a O4a 3.12(11) -8_555 n
C4a O4b 1.165(10) 1_555 n
C4a O2b 3.15(4) 2_555 n
C4a O2b 2.65(8) 3_555 n
C4a O2b 2.65(8) 13_555 n
C4a O2b 3.15(4) 14_555 n
C4a C3a 2.438(32) 1_555 n
C4a C3a 3.01(10) 2_555 n
C4a C3a 2.438(32) 3_555 n
C4a O3a 2.33(6) 1_555 n
C4a O3a 2.71(11) 2_555 n
C4a O3a 1.99(8) 3_555 n
C4a O3a 1.99(8) 13_555 n
C4a O3a 2.71(11) 14_555 n
C4a O3a 2.33(6) 15_555 n
C4a O3b 3.01(6) 1_555 n
C4a O3b 3.01(6) 15_555 n
O4a C4a 1.161(9) 1_555 n
O4a C4a 1.57(11) 2_555 n
O4a C4a 1.57(11) 3_555 n
O4a C4a 1.87(10) 4_555 n
O4a C4a 3.12(11) 5_555 n
O4a C4a 2.14(5) 6_555 n
O4a C4a 2.76(8) 9_555 n
O4a C4a 2.37(16) 12_555 n
O4a C4a 2.14(5) 16_555 n
O4a C4a 3.12(11) 17_555 n
O4a C4a 1.87(10) 18_555 n
O4a C4a 2.76(8) 24_555 n
O4a C4a 2.35(6) -7_555 n
O4a C4a 2.35(6) -8_555 n
O4a O4a 1.48(16) 2_555 n
O4a O4a 1.48(16) 3_555 n
O4a O4a 0.87(11) 4_555 n
O4a O4a 2.18(13) 5_555 n
O4a O4a 1.72(12) 6_555 n
O4a O4a 2.35(13) 7_555 n
O4a O4a 2.35(13) 8_555 n
O4a O4a 2.35(13) 9_555 n
O4a O4a 3.09(19) 10_555 n
O4a O4a 2.71(15) 11_555 n
O4a O4a 1.23(15) 12_555 n
O4a O4a 1.72(12) 16_555 n
O4a O4a 2.18(13) 17_555 n
O4a O4a 0.87(11) 18_555 n
O4a O4a 2.71(15) 19_555 n
O4a O4a 3.09(19) 20_555 n
O4a O4a 2.35(13) 24_555 n
O4a O4a 2.84(17) -2_555 n
O4a O4a 2.84(17) -3_555 n
O4a O4a 2.18(13) -7_555 n
O4a O4a 2.18(13) -8_555 n
O4a O4a 2.96(19) -12_555 n
O4a O4b 2.326(14) 1_555 n
O4a O4b 2.99(9) 4_555 n
O4a O4b 2.99(9) 6_555 n
O4a O2b 2.80(9) 3_555 n
O4a O2b 3.19(9) 6_555 n
O4a O2b 2.80(9) 13_555 n
O4a O2b 3.19(9) 16_555 n
O4a C3a 2.96(6) 1_555 n
O4a C3a 2.96(6) 3_555 n
O4a O3a 2.82(8) 1_555 n
O4a O3a 2.26(10) 3_555 n
O4a O3a 2.88(9) 9_555 n
O4a O3a 2.26(10) 13_555 n
O4a O3a 2.82(8) 15_555 n
O4a O3a 2.88(9) 24_555 n
O4b C4a 1.165(10) 1_555 n
O4b C4a 1.165(10) 2_555 n
O4b C4a 1.165(10) 3_555 n
O4b O4a 2.326(14) 1_555 n
O4b O4a 2.326(14) 2_555 n
O4b O4a 2.326(14) 3_555 n
O4b O4a 2.99(9) 4_555 n
O4b O4a 2.99(9) 5_555 n
O4b O4a 2.99(9) 6_555 n
O4b O4a 2.99(9) 16_555 n
O4b O4a 2.99(9) 17_555 n
O4b O4a 2.99(9) 18_555 n
O4b O2b 2.981(18) 1_555 n
O4b O2b 2.981(18) 2_555 n
O4b O2b 2.981(18) 3_555 n
O4b O2b 2.981(18) 13_555 n
O4b O2b 2.981(18) 14_555 n
O4b O2b 2.981(18) 15_555 n
O4b C3a 2.418(12) 1_555 n
O4b C3a 2.418(12) 2_555 n
O4b C3a 2.418(12) 3_555 n
O4b O3a 2.35(4) 1_555 n
O4b O3a 2.35(4) 2_555 n
O4b O3a 2.35(4) 3_555 n
O4b O3a 2.35(4) 13_555 n
O4b O3a 2.35(4) 14_555 n
O4b O3a 2.35(4) 15_555 n
O4b O3b 2.961(24) 1_555 n
O4b O3b 2.961(24) 2_555 n
O4b O3b 2.961(24) 3_555 n
O4b O3b 2.961(24) 13_555 n
O4b O3b 2.961(24) 14_555 n
O4b O3b 2.961(24) 15_555 n
C2a Cl1 4.274(20) 1_555 n
C2a Cu2 3.50(4) 14_555 n
C2a C2a 1.33(5) 4_555 n
C2a C2a 0.938(32) 14_555 n
C2a C2a 0.938(32) 17_555 n
C2a O2b 1.159(5) 1_555 n
C2a O2b 2.21(4) 4_555 n
C2a O2b 1.766(27) 14_555 n
C2a O2b 1.766(27) 17_555 n
C2a O2a 1.1599(10) 1_555 n
C2a C3a 3.101(19) 2_555 n
C2a O3a 2.68(4) 1_555 n
C2a O3a 2.68(4) 10_555 n
C2a O3a 2.18(6) 14_555 n
C2a O3a 3.10(4) 19_555 n
C2a O3b 2.27(6) 2_555 n
C2a O3b 2.96(6) 13_555 n
C2a O3b 2.96(6) 22_555 n
O2b Cu2 3.32(5) 14_555 n
O2b C4a 2.65(8) 2_555 n
O2b C4a 3.15(4) 3_555 n
O2b C4a 2.65(8) 5_555 n
O2b C4a 3.15(4) 17_555 n
O2b O4a 2.80(9) 2_555 n
O2b O4a 2.80(9) 5_555 n
O2b O4a 3.19(9) 7_555 n
O2b O4a 3.19(9) 16_555 n
O2b O4b 2.981(18) 1_555 n
O2b O4b 2.981(18) 5_555 n
O2b C2a 1.159(5) 1_555 n
O2b C2a 2.21(4) 4_555 n
O2b C2a 1.766(27) 14_555 n
O2b C2a 1.766(27) 17_555 n
O2b O2b 2.67(6) 4_555 n
O2b O2b 1.89(4) 14_555 n
O2b O2b 1.89(4) 17_555 n
O2b O2a 2.319(5) 1_555 n
O2b C3a 1.983(22) 2_555 n
O2b O3a 2.440(30) 1_555 n
O2b O3a 2.93(5) 2_555 n
O2b O3a 2.440(30) 10_555 n
O2b O3a 1.03(6) 14_555 n
O2b O3b 1.38(7) 2_555 n
O2b O3b 3.03(6) 13_555 n
O2b O3b 3.07(4) 14_555 n
O2b O3b 3.03(6) 22_555 n
O2a Cu1 4.096(19) 1_555 n
O2a Cu1 4.096(19) 10_555 n
O2a Cu1 4.096(19) 14_555 n
O2a Cu1 4.096(19) 19_555 n
O2a Cl1 3.271(23) 1_555 n
O2a Cu2 4.004(27) 1_555 n
O2a Cu2 4.004(27) 10_555 n
O2a Cu2 4.004(27) 14_555 n
O2a Cu2 4.004(27) 19_555 n
O2a C2a 1.1599(10) 1_555 n
O2a C2a 1.1599(10) 4_555 n
O2a C2a 1.1599(10) 14_555 n
O2a C2a 1.1599(10) 17_555 n
O2a O2b 2.319(5) 1_555 n
O2a O2b 2.319(5) 4_555 n
O2a O2b 2.319(5) 14_555 n
O2a O2b 2.319(5) 17_555 n
C3a Cu2 3.29(4) 1_555 n
C3a Cu2 3.29(4) 13_555 n
C3a C4a 2.438(32) 1_555 n
C3a C4a 2.438(32) 2_555 n
C3a C4a 3.01(10) 3_555 n
C3a C4a 2.438(32) 4_555 n
C3a C4a 2.438(32) 16_555 n
C3a C4a 3.01(10) -8_555 n
C3a O4a 2.96(6) 1_555 n
C3a O4a 2.96(6) 2_555 n
C3a O4a 2.96(6) 4_555 n
C3a O4a 2.96(6) 16_555 n
C3a O4b 2.418(12) 1_555 n
C3a O4b 2.418(12) 4_555 n
C3a C2a 3.101(19) 3_555 n
C3a C2a 3.101(19) 14_555 n
C3a O2b 1.983(22) 3_555 n
C3a O2b 1.983(22) 14_555 n
C3a O3a 1.151(10) 1_555 n
C3a O3a 1.151(10) 13_555 n
C3a O3b 1.142(10) 1_555 n
C3a O3b 1.142(10) 13_555 n
O3a Cu2 3.60(7) 1_555 n
O3a C4a 2.33(6) 1_555 n
O3a C4a 1.99(8) 2_555 n
O3a C4a 2.71(11) 3_555 n
O3a C4a 2.33(6) 4_555 n
O3a C4a 1.99(8) 16_555 n
O3a C4a 2.71(11) -8_555 n
O3a O4a 2.82(8) 1_555 n
O3a O4a 2.26(10) 2_555 n
O3a O4a 2.82(8) 4_555 n
O3a O4a 2.88(9) 5_555 n
O3a O4a 2.88(9) 7_555 n
O3a O4a 2.26(10) 16_555 n
O3a O4b 2.35(4) 1_555 n
O3a O4b 2.35(4) 4_555 n
O3a C2a 2.68(4) 1_555 n
O3a C2a 2.68(4) 4_555 n
O3a C2a 2.18(6) 14_555 n
O3a C2a 3.10(4) 17_555 n
O3a O2b 2.440(30) 1_555 n
O3a O2b 2.93(5) 3_555 n
O3a O2b 2.440(30) 4_555 n
O3a O2b 1.03(6) 14_555 n
O3a C3a 1.151(10) 1_555 n
O3a O3a 1.93(9) 13_555 n
O3a O3a 2.594(22) 14_555 n
O3a O3a 2.594(22) 19_555 n
O3a O3b 2.293(15) 1_555 n
O3a O3b 1.24(7) 13_555 n
O3b Cu2 3.37(7) 1_555 n
O3b Cu2 2.39(5) 13_555 n
O3b C4a 3.01(6) 1_555 n
O3b C4a 3.01(6) 4_555 n
O3b O4b 2.961(24) 1_555 n
O3b O4b 2.961(24) 4_555 n
O3b C2a 2.27(6) 3_555 n
O3b C2a 2.96(6) 13_555 n
O3b C2a 2.96(6) 16_555 n
O3b O2b 1.38(7) 3_555 n
O3b O2b 3.03(6) 13_555 n
O3b O2b 3.07(4) 14_555 n
O3b O2b 3.03(6) 16_555 n
O3b C3a 1.142(10) 1_555 n
O3b O3a 2.293(15) 1_555 n
O3b O3a 1.24(7) 13_555 n
O3b O3b 1.92(9) 13_555 n
O3b Cl2 4.45(7) 1_555 n
Os Cu1 2.177(10) 1_555 n
Os N1 2.994(11) 1_555 n
Os N1 2.994(11) 4_555 n
Os N1 2.994(11) 12_565 n
Os N1 2.994(11) -10_565 n
Os Cu2 3.247(32) 1_555 n
Os Cu2 3.247(32) 12_565 n
Os C1a 1.364(10) 1_555 n
Os C1a 1.364(10) 12_565 n
Os O1a 0.461(19) 1_555 n
Os O1b 2.497(13) 1_555 n
Os O1b 2.497(13) 12_565 n
Os Cl2 3.341(11) 1_555 n
Os Cl2 3.341(11) 12_565 n
Cl2 Cu1 4.884(11) 1_555 n
Cl2 Cu1 4.884(11) 13_555 n
Cl2 C3 3.946(28) 1_555 n
Cl2 C3 3.946(28) 4_555 n
Cl2 N1 4.540(16) 1_555 n
Cl2 N1 4.540(16) 4_555 n
Cl2 N1 4.540(16) 13_555 n
Cl2 N1 4.540(16) 16_555 n
Cl2 N2 3.654(21) 1_555 n
Cl2 N2 3.654(21) 4_555 n
Cl2 N2 3.654(21) 13_555 n
Cl2 N2 3.654(21) 16_555 n
Cl2 H1 2.924(32) 1_555 n
Cl2 H1 2.924(32) 4_555 n
Cl2 Cu2 2.497(20) 1_555 n
Cl2 Cu2 2.497(20) 13_555 n
Cl2 C1a 1.977(11) 1_555 n
Cl2 C1a 4.071(19) 12_565 n
Cl2 C1a 1.977(11) 13_555 n
Cl2 C1a 4.071(19) 22_655 n
Cl2 O1a 3.113(14) 1_555 n
Cl2 O1a 3.113(14) 13_555 n
Cl2 O1b 0.922(17) 1_555 n
Cl2 O1b 0.922(17) 13_555 n
Cl2 O3b 4.45(7) 1_555 n
Cl2 O3b 4.45(7) 13_555 n
Cl2 Os 3.341(11) 1_555 n
Cl2 Os 3.341(11) 13_555 n
Cl2 Cl2 5.59(5) 10_655 n
Cl2 Cl2 5.59(5) 12_565 n

loop_
_gsas_i100_meas
100.00
31.03
38.90
0.93
0.13
1.23
2.66
2.39
2.67
0.09
6.61
3.71
0.39
0.03
5.44
1.40
4.33
0.85
3.56
5.04
0.32
0.30
0.23
0.06
0.30
0.59
0.78
0.66
3.44
3.14
1.77
1.82
1.06
4.71
0.58
0.46
0.02
3.40
1.13
0.08
0.74
0.00
0.41
0.28
0.29
0.47
1.29
0.22
0.46
0.41
0.04
0.67
1.97
0.01
1.16
0.69
0.33
1.06
2.19
0.02
0.60
0.38
1.48
0.02
0.31
0.00
0.11
0.00
0.20
1.33
0.13
0.26
0.48
1.18
0.47
1.30
0.46
0.33
0.15
0.00
0.41
0.78
0.53
0.53
0.01
0.10
0.03
0.13
0.10
0.02
0.32
0.03
0.06
0.18
1.91
0.56
0.83
2.33
0.27
0.59
0.13
0.05
0.66
0.22
0.94
1.03
0.01
1.02
0.13
0.01
0.08
0.00
0.05
0.80
0.08
0.24
0.13
0.04
1.35
0.78
0.34
0.28
0.02
0.09
2.52
0.12
0.06
0.59
0.02
0.93
0.02
0.29
0.00
1.80
0.24
0.02
0.00
0.11
0.01
0.31
0.01
0.42
0.01
0.01
0.67
0.15
0.53
0.01
0.39
0.00
0.33
0.65
0.36
0.25
0.20
0.62
0.41
0.25
0.18
0.00
0.09
0.01
0.20
0.43
0.03
0.15
0.01
0.63
0.54
0.26
0.19
0.00
0.02
0.01
0.01
0.28
0.02
0.24
2.87
0.39
0.08
0.03
0.11
0.62
0.17
0.07
0.41
0.01
0.06
0.18
0.15
0.03
0.01
0.13
0.22
0.07
0.13
0.18
0.06
0.29
0.18
0.05
0.41
0.30
0.42
0.03
0.01
0.00
0.21
0.01
0.36
0.10
0.01
0.14
0.75
0.00
0.02
1.78
0.04
0.00
0.02
0.20
0.98
1.42
0.40
0.09
0.04
0.02
0.39
0.11
0.00
0.08
0.33
1.08
0.12
0.35
0.00
0.08
0.20
0.34
0.06
0.01
0.09
0.00
0.00
0.00
0.35
0.23
0.67
0.18
1.14
0.46
0.48
0.00
0.01
0.73
0.01
0.08
1.06
0.01
0.29
0.00
0.10
0.09
0.01
1.50
0.07
0.05
1.98
0.11
0.00
0.16
0.01
0.33
0.08
0.04
0.51
0.01
0.30
0.01
0.00
0.27
0.30
0.06
0.01
1.19
0.31
0.71
0.72
0.34
0.51
0.01
0.11
0.20
0.00
0.13
0.17
0.49
0.02
0.09
0.01
0.13
1.18
0.23
0.83
0.12
0.52
0.88
0.06
0.08
0.02
0.50
0.02
0.03
0.26
0.02
0.03
0.00
0.00
0.03
0.11
0.80
0.22
0.20
0.07
0.03
0.00
0.81
0.32
1.21
2.05
0.25
0.00
0.17
0.00
0.49
0.61
0.03
0.24
0.24
0.25
0.87
0.00
0.23
0.35
0.00
0.07
0.27
0.06
0.13
0.31
0.47
1.41
0.27
0.02
0.01
0.15
0.31
0.00
0.96
0.00
0.41
0.55
0.16
0.01
0.18
0.07
0.29
0.01
0.24
1.71
1.00
0.01
0.01
0.61
0.13
0.33
0.00
0.69
0.37
0.27
0.62
0.08
0.32
0.02
0.03
0.08
0.11
0.15
0.01
0.69
0.12
0.18
0.06
0.83
1.26
1.25
0.04
0.55
0.04
0.16
0.44
0.36
0.03
0.02
0.11
0.06
0.85
0.42
0.01
0.05
0.05
0.11
0.59
0.08
0.04
0.68
0.04
0.44
0.45
0.48
0.15
0.00
0.03
0.15
0.00
0.02
0.01
0.00
0.13
0.00
0.34
0.27
0.02
0.12
0.02
0.50
0.01
0.02
0.26
0.11
0.16
0.42
0.06
0.01
0.01
0.02
0.17
0.00
0.37
1.65
0.44
0.80
0.33
0.05
0.63
0.05
0.33
0.02
0.53
0.15
0.03
0.62
0.65
0.03
0.03
0.04
0.59
0.12
0.58
1.06
0.17
0.09
1.55
0.08
0.14
0.05
0.24
0.28
0.36
0.00
0.03
1.02
1.08
0.34
0.24
0.35
0.48
0.28
0.24
0.43
0.06
0.16
0.29
0.01
0.53
0.00
0.28
0.01
1.16
0.15
1.36
0.27
0.01
0.03
0.35
0.27
0.07
0.35
0.00
0.00
0.00
0.03
0.00
0.02
0.91
0.31
0.04
0.17
0.15
0.14
1.22
1.29
0.46
0.00
0.03
0.04
0.21
0.04
0.01
1.17
1.07
0.06
1.94
0.00
0.30
0.12
0.47
0.85
0.17
0.21
2.16
0.09
0.00
0.26
0.70
0.27
0.16
0.44
0.01
0.05
0.09
0.09
0.15
0.08
0.14
0.55
0.58
0.49
0.11
0.74
1.22
0.16
0.05
0.00
0.05
0.77
0.39
0.40
0.12
0.31
0.08
0.00
0.00
0.36
0.10
1.46
0.31
0.06
0.33
1.26
0.51
0.00
1.71
0.11
0.02
0.32
0.01
0.00
1.35
0.75
0.70
0.00
0.35
0.33
0.38
0.04
0.03
1.11
0.43
0.16
0.01
0.01
5.52
0.47
0.02
0.46
0.09
0.47
0.20
0.34
0.15
0.11
4.82
0.01
0.03
0.38
0.00
0.70
0.09
2.52
0.62
0.86
0.80
0.15
0.04
0.00
0.54
1.48
0.60
0.01
0.18
0.34
0.82
0.58
2.97
0.02
0.81
0.01
